data_7130660
loop_
_publ_author_name
'Fujita, Masaki'
'Haketa, Yohei'
'Tanaka, Hiroki'
'Yasuda, Nobuhiro'
'Maeda, Hiromitsu'

_publ_section_title
;
 Ion-pairing assemblies of heteroporphyrin-based \p-electronic cation with
 various counteranions.
;
_journal_issue 71
_journal_name_full 'Chemical communications (Cambridge, England)'
_journal_page_first 9870
_journal_page_last 9873
_journal_paper_doi 10.1039/d2cc02345h
_journal_volume 58
_journal_year 2022
_chemical_formula_moiety 'C44 H28 Cl N3 Ni S, C4 H8 O'
_chemical_formula_sum 'C48 H36 Cl N3 Ni O S'
_chemical_formula_weight 797.02
_space_group_crystal_system orthorhombic
_space_group_IT_number 61
_space_group_name_Hall '-P 2ac 2ab'
_space_group_name_H-M_alt 'P b c a'
_atom_sites_solution_hydrogens geom
_audit_creation_method SHELXL-2014/7
_audit_update_record
;
2022-04-19 deposited with the CCDC.	2022-08-04 downloaded from the CCDC.
;
_cell_angle_alpha 90
_cell_angle_beta 90
_cell_angle_gamma 90
_cell_formula_units_Z 8
_cell_length_a 14.864(3)
_cell_length_b 23.185(4)
_cell_length_c 21.949(4)
_cell_measurement_reflns_used 215930
_cell_measurement_temperature 100(2)
_cell_measurement_theta_max 15.496
_cell_measurement_theta_min 1.019
_cell_volume 7564(2)
_computing_cell_refinement 'Rapid Auto(Rigaku)'
_computing_data_collection 'Rapid Auto(Rigaku)'
_computing_data_reduction 'Rapid Auto(Rigaku)'
_computing_structure_refinement 'SHELXL-2014/7 (Sheldrick, 2014)'
_computing_structure_solution 'SHELXT (Sheldrick, 2014)'
_diffrn_ambient_temperature 100(2)
_diffrn_detector_area_resol_mean 5.814
_diffrn_measured_fraction_theta_full 1.000
_diffrn_measured_fraction_theta_max 0.998
_diffrn_measurement_device_type 'Pilatus3 CdTe 1M'
_diffrn_measurement_method \w
_diffrn_radiation_type Synchrotron
_diffrn_radiation_wavelength 0.4125
_diffrn_reflns_av_R_equivalents 0.0399
_diffrn_reflns_av_unetI/netI 0.0109
_diffrn_reflns_Laue_measured_fraction_full 1.000
_diffrn_reflns_Laue_measured_fraction_max 0.998
_diffrn_reflns_limit_h_max 19
_diffrn_reflns_limit_h_min -18
_diffrn_reflns_limit_k_max 29
_diffrn_reflns_limit_k_min -29
_diffrn_reflns_limit_l_max 28
_diffrn_reflns_limit_l_min -28
_diffrn_reflns_number 215930
_diffrn_reflns_point_group_measured_fraction_full 1.000
_diffrn_reflns_point_group_measured_fraction_max 0.998
_diffrn_reflns_theta_full 14.330
_diffrn_reflns_theta_max 15.496
_diffrn_reflns_theta_min 1.019
_diffrn_source 'BL02B1 beamline SPring-8'
_exptl_absorpt_coefficient_mu 0.164
_exptl_absorpt_correction_T_max 1.0000
_exptl_absorpt_correction_T_min 0.8503
_exptl_absorpt_correction_type multi-scan
_exptl_absorpt_process_details
;
PROCESS-AUTO (1998). Automatic Data Acquisition and Processing Package
for 2D image data. Rigaku Corporation, Tokyo, Japan.
;
_exptl_crystal_colour purple
_exptl_crystal_density_diffrn 1.400
_exptl_crystal_density_meas ?
_exptl_crystal_description plate
_exptl_crystal_F_000 3312
_exptl_crystal_size_max 0.240
_exptl_crystal_size_mid 0.100
_exptl_crystal_size_min 0.056
_refine_diff_density_max 1.625
_refine_diff_density_min -0.750
_refine_diff_density_rms 0.063
_refine_ls_extinction_method none
_refine_ls_goodness_of_fit_ref 1.085
_refine_ls_hydrogen_treatment constr
_refine_ls_matrix_type full
_refine_ls_number_parameters 533
_refine_ls_number_reflns 8587
_refine_ls_number_restraints 0
_refine_ls_restrained_S_all 1.085
_refine_ls_R_factor_all 0.0400
_refine_ls_R_factor_gt 0.0391
_refine_ls_shift/su_max 0.001
_refine_ls_shift/su_mean 0.000
_refine_ls_structure_factor_coef Fsqd
_refine_ls_weighting_details 'w=1/[\s^2^(Fo^2^)+(0.0344P)^2^+11.3877P] where P=(Fo^2^+2Fc^2^)/3'
_refine_ls_weighting_scheme calc
_refine_ls_wR_factor_gt 0.0938
_refine_ls_wR_factor_ref 0.0944
_reflns_Friedel_coverage 0.000
_reflns_number_gt 8387
_reflns_number_total 8587
_reflns_threshold_expression 'I > 2\s(I)'
_cod_data_source_file d2cc02345h2.cif
_cod_data_source_block mf-7-1_a
_cod_depositor_comments
;
The following automatic conversions were performed:

data item '_exptl_crystal_density_meas' value 'not measured' was
changed to '?' -- the value is perceived as not measured.

Automatic conversion script
Id: cif_fix_values 7556 2019-12-06 15:28:31Z antanas 
;
_cod_database_code 7130660
_shelx_shelxl_version_number 2014/7
_shelx_space_group_comment
;
The symmetry employed for this shelxl refinement is uniquely defined
by the following loop, which should always be used as a source of
symmetry information in preference to the above space-group names.
They are only intended as comments.
;
_shelx_estimated_absorpt_t_min 0.960
_shelx_estimated_absorpt_t_max 0.990

loop_
_space_group_symop_operation_xyz
'x, y, z'
'-x+1/2, -y, z+1/2'
'x+1/2, -y+1/2, -z'
'-x, y+1/2, -z+1/2'
'-x, -y, -z'
'x-1/2, y, -z-1/2'
'-x-1/2, y-1/2, z'
'x, -y-1/2, z-1/2'

loop_
_atom_site_label
_atom_site_type_symbol
_atom_site_fract_x
_atom_site_fract_y
_atom_site_fract_z
_atom_site_U_iso_or_equiv
_atom_site_adp_type
_atom_site_occupancy
_atom_site_site_symmetry_order
_atom_site_calc_flag
_atom_site_refinement_flags_posn
_atom_site_refinement_flags_adp
_atom_site_refinement_flags_occupancy
_atom_site_disorder_assembly
_atom_site_disorder_group
C1 C 0.75551(14) 0.42064(9) 0.34177(10) 0.0248(4) Uani 1 1 d . . . . .
H1 H 0.7716 0.4089 0.3818 0.030 Uiso 1 1 calc R U . . .
C2 C 0.82023(15) 0.41988(9) 0.29535(12) 0.0316(5) Uani 1 1 d . . . . .
H2 H 0.8797 0.4071 0.3039 0.038 Uiso 1 1 calc R U . . .
C3 C 0.79753(16) 0.43782(10) 0.23663(11) 0.0330(5) Uani 1 1 d . . . . .
H3 H 0.8414 0.4371 0.2051 0.040 Uiso 1 1 calc R U . . .
C4 C 0.71017(16) 0.45686(9) 0.22416(10) 0.0296(5) Uani 1 1 d . . . . .
H4 H 0.6951 0.4697 0.1844 0.035 Uiso 1 1 calc R U . . .
C5 C 0.64483(15) 0.45707(8) 0.27017(9) 0.0239(4) Uani 1 1 d . . . . .
H5 H 0.5854 0.4696 0.2613 0.029 Uiso 1 1 calc R U . . .
C6 C 0.66688(13) 0.43872(8) 0.32964(9) 0.0201(4) Uani 1 1 d . . . . .
C7 C 0.59739(12) 0.43605(8) 0.37876(8) 0.0174(3) Uani 1 1 d . . . . .
C8 C 0.59425(12) 0.38583(8) 0.41495(8) 0.0173(3) Uani 1 1 d . . . . .
C9 C 0.62768(13) 0.32942(8) 0.40420(9) 0.0208(4) Uani 1 1 d . . . . .
H9 H 0.6676 0.3204 0.3718 0.025 Uiso 1 1 calc R U . . .
C10 C 0.59660(13) 0.28879(8) 0.44544(9) 0.0199(4) Uani 1 1 d . . . . .
H10 H 0.6137 0.2493 0.4440 0.024 Uiso 1 1 calc R U . . .
C11 C 0.53707(12) 0.31121(7) 0.48991(8) 0.0159(3) Uani 1 1 d . . . . .
C12 C 0.48076(12) 0.28300(8) 0.53201(8) 0.0152(3) Uani 1 1 d . . . . .
C13 C 0.50304(12) 0.22194(7) 0.54822(8) 0.0155(3) Uani 1 1 d . . . . .
C14 C 0.43679(13) 0.17873(8) 0.54955(9) 0.0191(4) Uani 1 1 d . . . . .
H14 H 0.3766 0.1878 0.5386 0.023 Uiso 1 1 calc R U . . .
C15 C 0.45910(14) 0.12246(8) 0.56688(9) 0.0229(4) Uani 1 1 d . . . . .
H15 H 0.4137 0.0937 0.5684 0.027 Uiso 1 1 calc R U . . .
C16 C 0.54776(15) 0.10823(8) 0.58197(9) 0.0243(4) Uani 1 1 d . . . . .
H16 H 0.5623 0.0700 0.5940 0.029 Uiso 1 1 calc R U . . .
C17 C 0.61473(13) 0.15007(9) 0.57934(9) 0.0226(4) Uani 1 1 d . . . . .
H17 H 0.6753 0.1404 0.5887 0.027 Uiso 1 1 calc R U . . .
C18 C 0.59231(13) 0.20652(8) 0.56277(9) 0.0187(4) Uani 1 1 d . . . . .
H18 H 0.6381 0.2351 0.5613 0.022 Uiso 1 1 calc R U . . .
C19 C 0.40246(12) 0.30888(8) 0.55731(8) 0.0157(3) Uani 1 1 d . . . . .
C20 C 0.35299(13) 0.28439(8) 0.60849(8) 0.0188(4) Uani 1 1 d . . . . .
H20 H 0.3688 0.2509 0.6310 0.023 Uiso 1 1 calc R U . . .
C21 C 0.27993(13) 0.31850(8) 0.61805(8) 0.0184(4) Uani 1 1 d . . . . .
H21 H 0.2351 0.3134 0.6484 0.022 Uiso 1 1 calc R U . . .
C22 C 0.28369(12) 0.36438(7) 0.57287(8) 0.0151(3) Uani 1 1 d . . . . .
C23 C 0.21653(12) 0.40662(7) 0.56604(8) 0.0156(3) Uani 1 1 d . . . . .
C24 C 0.13729(12) 0.40639(7) 0.60891(8) 0.0157(3) Uani 1 1 d . . . . .
C25 C 0.14289(13) 0.43646(8) 0.66417(9) 0.0205(4) Uani 1 1 d . . . . .
H25 H 0.1982 0.4535 0.6761 0.025 Uiso 1 1 calc R U . . .
C26 C 0.06728(14) 0.44146(9) 0.70178(9) 0.0242(4) Uani 1 1 d . . . . .
H26 H 0.0713 0.4622 0.7390 0.029 Uiso 1 1 calc R U . . .
C27 C -0.01387(13) 0.41607(9) 0.68483(9) 0.0230(4) Uani 1 1 d . . . . .
H27 H -0.0652 0.4196 0.7103 0.028 Uiso 1 1 calc R U . . .
C28 C -0.01954(13) 0.38542(9) 0.63034(9) 0.0217(4) Uani 1 1 d . . . . .
H28 H -0.0746 0.3676 0.6190 0.026 Uiso 1 1 calc R U . . .
C29 C 0.05571(13) 0.38074(8) 0.59214(9) 0.0187(4) Uani 1 1 d . . . . .
H29 H 0.0513 0.3601 0.5548 0.022 Uiso 1 1 calc R U . . .
C30 C 0.21683(12) 0.45166(8) 0.52274(8) 0.0170(3) Uani 1 1 d . . . . .
C31 C 0.14493(13) 0.49297(8) 0.51490(9) 0.0189(4) Uani 1 1 d . . . . .
H31 H 0.0892 0.4934 0.5361 0.023 Uiso 1 1 calc R U . . .
C32 C 0.17185(13) 0.53114(8) 0.47144(9) 0.0193(4) Uani 1 1 d . . . . .
H32 H 0.1381 0.5628 0.4561 0.023 Uiso 1 1 calc R U . . .
C33 C 0.26182(12) 0.51441(8) 0.45289(8) 0.0171(3) Uani 1 1 d . . . . .
C34 C 0.31791(12) 0.54611(7) 0.41346(8) 0.0156(3) Uani 1 1 d . . . . .
C35 C 0.28185(12) 0.60210(8) 0.38922(9) 0.0168(3) Uani 1 1 d . . . . .
C36 C 0.27038(13) 0.60998(8) 0.32624(9) 0.0210(4) Uani 1 1 d . . . . .
H36 H 0.2859 0.5799 0.2988 0.025 Uiso 1 1 calc R U . . .
C37 C 0.23615(14) 0.66210(9) 0.30364(10) 0.0260(4) Uani 1 1 d . . . . .
H37 H 0.2291 0.6672 0.2610 0.031 Uiso 1 1 calc R U . . .
C38 C 0.21245(13) 0.70643(9) 0.34333(10) 0.0260(4) Uani 1 1 d . . . . .
H38 H 0.1892 0.7417 0.3278 0.031 Uiso 1 1 calc R U . . .
C39 C 0.22291(13) 0.69888(8) 0.40586(10) 0.0231(4) Uani 1 1 d . . . . .
H39 H 0.2064 0.7289 0.4331 0.028 Uiso 1 1 calc R U . . .
C40 C 0.25777(12) 0.64706(8) 0.42872(9) 0.0193(4) Uani 1 1 d . . . . .
H40 H 0.2652 0.6423 0.4714 0.023 Uiso 1 1 calc R U . . .
C41 C 0.40719(12) 0.53051(7) 0.39748(8) 0.0149(3) Uani 1 1 d . . . . .
C42 C 0.46825(13) 0.56801(8) 0.36433(8) 0.0177(3) Uani 1 1 d . . . . .
H42 H 0.4562 0.6062 0.3509 0.021 Uiso 1 1 calc R U . . .
C43 C 0.54558(13) 0.53820(8) 0.35619(8) 0.0183(4) Uani 1 1 d . . . . .
H43 H 0.5982 0.5517 0.3362 0.022 Uiso 1 1 calc R U . . .
C44 C 0.53340(12) 0.48161(8) 0.38372(8) 0.0163(3) Uani 1 1 d . . . . .
N1 N 0.35987(10) 0.35867(6) 0.53710(7) 0.0150(3) Uani 1 1 d . . . . .
N2 N 0.28567(11) 0.46443(7) 0.48312(7) 0.0171(3) Uani 1 1 d . . . . .
N3 N 0.44894(10) 0.47887(6) 0.41103(7) 0.0146(3) Uani 1 1 d . . . . .
S1 S 0.53546(3) 0.38651(2) 0.48359(2) 0.01625(10) Uani 1 1 d . . . . .
Cl1 Cl 0.36161(3) 0.34848(2) 0.38738(2) 0.02142(10) Uani 1 1 d . . . . .
Ni1 Ni 0.38904(2) 0.41361(2) 0.46361(2) 0.01454(7) Uani 1 1 d . . . . .
C45 C 0.4318(11) 0.7237(6) 0.2169(7) 0.045(4) Uani 0.553(16) 1 d . . P A 2
H44 H 0.4199 0.6819 0.2217 0.054 Uiso 0.553(16) 1 calc R U P A 2
H45 H 0.4598 0.7302 0.1766 0.054 Uiso 0.553(16) 1 calc R U P A 2
C46 C 0.5025(5) 0.7608(3) 0.2338(6) 0.046(2) Uani 0.447(16) 1 d . . P A 1
H46 H 0.5476 0.7424 0.2607 0.055 Uiso 0.447(16) 1 calc R U P A 1
H47 H 0.5306 0.7702 0.1941 0.055 Uiso 0.447(16) 1 calc R U P A 1
C47 C 0.4606(7) 0.8140(6) 0.2635(7) 0.036(3) Uani 0.447(16) 1 d . . P A 1
H48 H 0.4831 0.8187 0.3057 0.043 Uiso 0.447(16) 1 calc R U P A 1
H49 H 0.4755 0.8491 0.2400 0.043 Uiso 0.447(16) 1 calc R U P A 1
C48 C 0.3605(5) 0.8038(4) 0.2636(4) 0.015(2) Uani 0.447(16) 1 d . . P A 1
H50 H 0.3393 0.7935 0.3049 0.018 Uiso 0.447(16) 1 calc R U P A 1
H51 H 0.3281 0.8388 0.2498 0.018 Uiso 0.447(16) 1 calc R U P A 1
O1 O 0.34618(11) 0.75738(7) 0.22237(7) 0.0315(3) Uani 1 1 d . . . . .
C49 C 0.4902(5) 0.7440(5) 0.2649(4) 0.063(3) Uani 0.553(16) 1 d . . P A 2
H52 H 0.5541 0.7368 0.2550 0.075 Uiso 0.553(16) 1 calc R U P A 2
H53 H 0.4756 0.7253 0.3042 0.075 Uiso 0.553(16) 1 calc R U P A 2
C51 C 0.4698(11) 0.8091(8) 0.2669(8) 0.094(6) Uani 0.553(16) 1 d . . P A 2
H54 H 0.4941 0.8299 0.2311 0.112 Uiso 0.553(16) 1 calc R U P A 2
H55 H 0.4911 0.8275 0.3050 0.112 Uiso 0.553(16) 1 calc R U P A 2
C50 C 0.4178(13) 0.7223(8) 0.2258(10) 0.042(4) Uani 0.447(16) 1 d . . P A 1
H56 H 0.4229 0.6990 0.1881 0.050 Uiso 0.447(16) 1 calc R U P A 1
H57 H 0.4115 0.6957 0.2609 0.050 Uiso 0.447(16) 1 calc R U P A 1
C52 C 0.3654(10) 0.8031(6) 0.2648(7) 0.071(5) Uani 0.553(16) 1 d . . P A 2
H58 H 0.3415 0.7935 0.3057 0.085 Uiso 0.553(16) 1 calc R U P A 2
H59 H 0.3375 0.8397 0.2510 0.085 Uiso 0.553(16) 1 calc R U P A 2

loop_
_atom_site_aniso_label
_atom_site_aniso_U_11
_atom_site_aniso_U_22
_atom_site_aniso_U_33
_atom_site_aniso_U_23
_atom_site_aniso_U_13
_atom_site_aniso_U_12
C1 0.0209(9) 0.0227(9) 0.0307(10) 0.0022(8) 0.0080(8) 0.0018(8)
C2 0.0227(10) 0.0251(10) 0.0472(13) -0.0017(9) 0.0165(10) 0.0012(8)
C3 0.0362(12) 0.0266(10) 0.0361(12) -0.0075(9) 0.0219(10) -0.0078(9)
C4 0.0439(13) 0.0220(10) 0.0228(10) -0.0018(8) 0.0110(9) -0.0067(9)
C5 0.0297(10) 0.0192(9) 0.0229(9) 0.0004(7) 0.0054(8) -0.0013(8)
C6 0.0198(9) 0.0188(9) 0.0218(9) -0.0009(7) 0.0067(7) -0.0008(7)
C7 0.0150(8) 0.0205(9) 0.0167(8) -0.0010(7) 0.0018(6) -0.0012(7)
C8 0.0131(8) 0.0228(9) 0.0161(8) -0.0006(7) 0.0022(6) 0.0020(7)
C9 0.0215(9) 0.0211(9) 0.0198(9) -0.0018(7) 0.0061(7) 0.0020(7)
C10 0.0221(9) 0.0166(8) 0.0211(9) -0.0011(7) 0.0042(7) 0.0026(7)
C11 0.0164(8) 0.0131(8) 0.0183(8) 0.0008(6) -0.0011(7) 0.0028(6)
C12 0.0155(8) 0.0147(8) 0.0154(8) 0.0006(6) -0.0022(6) 0.0006(6)
C13 0.0184(8) 0.0132(8) 0.0149(8) 0.0002(6) 0.0007(6) 0.0013(7)
C14 0.0176(8) 0.0194(9) 0.0203(9) -0.0018(7) 0.0002(7) -0.0010(7)
C15 0.0286(10) 0.0154(8) 0.0247(9) -0.0027(7) 0.0027(8) -0.0051(7)
C16 0.0339(11) 0.0146(8) 0.0243(9) 0.0000(7) 0.0016(8) 0.0049(8)
C17 0.0220(9) 0.0223(9) 0.0235(9) 0.0002(8) -0.0007(7) 0.0070(7)
C18 0.0177(8) 0.0179(8) 0.0205(9) -0.0006(7) -0.0009(7) -0.0002(7)
C19 0.0175(8) 0.0148(8) 0.0149(8) 0.0010(6) -0.0006(6) 0.0003(7)
C20 0.0216(9) 0.0172(8) 0.0177(8) 0.0034(7) 0.0022(7) 0.0012(7)
C21 0.0208(9) 0.0179(8) 0.0164(8) 0.0019(7) 0.0035(7) -0.0002(7)
C22 0.0153(8) 0.0147(8) 0.0153(8) -0.0009(6) 0.0027(6) -0.0014(6)
C23 0.0154(8) 0.0137(8) 0.0177(8) -0.0016(6) 0.0033(6) -0.0014(6)
C24 0.0157(8) 0.0129(8) 0.0187(8) 0.0025(6) 0.0040(7) 0.0015(6)
C25 0.0174(9) 0.0225(9) 0.0218(9) -0.0025(7) 0.0027(7) -0.0023(7)
C26 0.0243(10) 0.0277(10) 0.0206(9) -0.0042(8) 0.0065(8) -0.0010(8)
C27 0.0173(9) 0.0265(10) 0.0251(10) 0.0031(8) 0.0082(7) 0.0022(7)
C28 0.0146(8) 0.0236(9) 0.0270(10) 0.0048(8) 0.0004(7) -0.0033(7)
C29 0.0196(9) 0.0177(8) 0.0189(8) 0.0008(7) 0.0010(7) -0.0019(7)
C30 0.0161(8) 0.0143(8) 0.0205(8) -0.0007(7) 0.0042(7) 0.0003(7)
C31 0.0177(8) 0.0161(8) 0.0229(9) 0.0006(7) 0.0038(7) 0.0015(7)
C32 0.0191(9) 0.0136(8) 0.0253(9) 0.0008(7) 0.0019(7) 0.0014(7)
C33 0.0186(9) 0.0144(8) 0.0182(8) 0.0000(7) 0.0015(7) 0.0030(7)
C34 0.0188(8) 0.0118(8) 0.0163(8) -0.0008(6) -0.0001(7) 0.0007(6)
C35 0.0150(8) 0.0125(8) 0.0230(9) 0.0023(7) 0.0006(7) -0.0013(6)
C36 0.0214(9) 0.0189(9) 0.0227(9) 0.0027(7) 0.0019(7) 0.0002(7)
C37 0.0224(10) 0.0279(10) 0.0278(10) 0.0117(8) 0.0007(8) -0.0003(8)
C38 0.0192(9) 0.0164(9) 0.0423(12) 0.0107(8) 0.0016(8) 0.0000(7)
C39 0.0168(8) 0.0131(8) 0.0395(11) -0.0002(8) 0.0011(8) -0.0014(7)
C40 0.0163(8) 0.0153(8) 0.0261(9) -0.0004(7) -0.0002(7) -0.0013(7)
C41 0.0183(8) 0.0121(7) 0.0143(8) -0.0008(6) -0.0006(6) -0.0022(6)
C42 0.0202(9) 0.0151(8) 0.0179(8) 0.0019(7) -0.0003(7) -0.0037(7)
C43 0.0181(8) 0.0183(8) 0.0185(8) 0.0022(7) 0.0011(7) -0.0047(7)
C44 0.0160(8) 0.0176(8) 0.0152(8) 0.0001(6) 0.0006(6) -0.0029(7)
N1 0.0154(7) 0.0139(7) 0.0156(7) 0.0005(5) 0.0019(6) 0.0015(6)
N2 0.0179(7) 0.0135(7) 0.0201(7) 0.0015(6) 0.0044(6) 0.0025(6)
N3 0.0152(7) 0.0130(7) 0.0155(7) -0.0009(5) 0.0016(6) -0.0011(5)
S1 0.0162(2) 0.0158(2) 0.0168(2) 0.00067(16) 0.00144(16) 0.00082(16)
Cl1 0.0267(2) 0.0178(2) 0.0197(2) -0.00228(16) -0.00315(17) -0.00392(17)
Ni1 0.01606(12) 0.01251(11) 0.01505(12) -0.00027(8) 0.00238(8) -0.00100(8)
C45 0.051(8) 0.043(5) 0.042(4) -0.004(3) -0.001(5) 0.026(5)
C46 0.032(3) 0.049(4) 0.056(6) 0.014(3) 0.003(3) 0.010(3)
C47 0.011(3) 0.047(5) 0.048(6) -0.038(5) 0.004(3) -0.011(3)
C48 0.008(3) 0.015(5) 0.022(4) -0.011(3) 0.011(3) -0.007(3)
O1 0.0372(9) 0.0272(8) 0.0302(8) -0.0021(6) -0.0050(7) -0.0003(7)
C49 0.034(3) 0.113(7) 0.041(4) -0.017(4) -0.005(3) 0.015(4)
C51 0.101(11) 0.117(12) 0.062(8) -0.035(7) 0.039(7) -0.073(8)
C50 0.024(4) 0.036(5) 0.065(9) -0.019(4) 0.012(4) -0.009(4)
C52 0.102(10) 0.035(7) 0.075(9) -0.004(6) -0.007(7) -0.002(6)

loop_
_atom_type_symbol
_atom_type_description
_atom_type_scat_dispersion_real
_atom_type_scat_dispersion_imag
_atom_type_scat_source
C C -0.0001 0.0005 'International Tables Vol C Tables 4.2.6.8 and 6.1.1.4'
H H 0.0000 0.0000 'International Tables Vol C Tables 4.2.6.8 and 6.1.1.4'
O O 0.0017 0.0018 'International Tables Vol C Tables 4.2.6.8 and 6.1.1.4'
N N 0.0004 0.0010 'International Tables Vol C Tables 4.2.6.8 and 6.1.1.4'
Cl Cl 0.0552 0.0528 'International Tables Vol C Tables 4.2.6.8 and 6.1.1.4'
Ni Ni 0.2300 0.4091 'International Tables Vol C Tables 4.2.6.8 and 6.1.1.4'
S S 0.0443 0.0407 'International Tables Vol C Tables 4.2.6.8 and 6.1.1.4'

loop_
_geom_angle_atom_site_label_1
_geom_angle_atom_site_label_2
_geom_angle_atom_site_label_3
_geom_angle
_geom_angle_site_symmetry_1
_geom_angle_site_symmetry_3
_geom_angle_publ_flag
C2 C1 C6 120.6(2) . . ?
C3 C2 C1 120.1(2) . . ?
C2 C3 C4 119.95(19) . . ?
C3 C4 C5 120.2(2) . . ?
C4 C5 C6 120.3(2) . . ?
C1 C6 C5 118.81(18) . . ?
C1 C6 C7 119.88(18) . . ?
C5 C6 C7 121.27(18) . . ?
C8 C7 C44 123.14(16) . . ?
C8 C7 C6 117.61(16) . . ?
C44 C7 C6 119.05(16) . . ?
C7 C8 C9 130.98(17) . . ?
C7 C8 S1 119.76(14) . . ?
C9 C8 S1 109.13(14) . . ?
C10 C9 C8 113.66(17) . . ?
C9 C10 C11 114.14(17) . . ?
C12 C11 C10 130.78(17) . . ?
C12 C11 S1 120.47(14) . . ?
C10 C11 S1 108.65(13) . . ?
C11 C12 C19 123.15(16) . . ?
C11 C12 C13 117.64(16) . . ?
C19 C12 C13 119.15(16) . . ?
C14 C13 C18 118.28(16) . . ?
C14 C13 C12 121.62(16) . . ?
C18 C13 C12 120.10(16) . . ?
C15 C14 C13 120.30(18) . . ?
C16 C15 C14 120.52(18) . . ?
C17 C16 C15 120.00(18) . . ?
C16 C17 C18 119.53(18) . . ?
C17 C18 C13 121.34(17) . . ?
N1 C19 C12 126.77(16) . . ?
N1 C19 C20 109.86(15) . . ?
C12 C19 C20 123.33(16) . . ?
C21 C20 C19 107.18(16) . . ?
C20 C21 C22 106.81(16) . . ?
N1 C22 C23 125.93(16) . . ?
N1 C22 C21 110.36(15) . . ?
C23 C22 C21 123.66(16) . . ?
C22 C23 C30 125.77(16) . . ?
C22 C23 C24 119.04(16) . . ?
C30 C23 C24 115.16(15) . . ?
C29 C24 C25 119.36(17) . . ?
C29 C24 C23 120.95(16) . . ?
C25 C24 C23 119.47(16) . . ?
C26 C25 C24 120.27(18) . . ?
C27 C26 C25 120.21(18) . . ?
C26 C27 C28 119.80(18) . . ?
C27 C28 C29 120.29(18) . . ?
C24 C29 C28 120.06(17) . . ?
N2 C30 C23 125.96(16) . . ?
N2 C30 C31 109.41(16) . . ?
C23 C30 C31 124.60(16) . . ?
C32 C31 C30 107.27(16) . . ?
C31 C32 C33 107.09(16) . . ?
N2 C33 C34 125.51(17) . . ?
N2 C33 C32 109.03(16) . . ?
C34 C33 C32 125.34(16) . . ?
C33 C34 C41 124.90(16) . . ?
C33 C34 C35 117.22(16) . . ?
C41 C34 C35 117.80(16) . . ?
C40 C35 C36 118.73(17) . . ?
C40 C35 C34 120.97(17) . . ?
C36 C35 C34 120.30(16) . . ?
C37 C36 C35 120.30(18) . . ?
C38 C37 C36 120.43(19) . . ?
C39 C38 C37 119.72(18) . . ?
C38 C39 C40 120.13(19) . . ?
C39 C40 C35 120.69(18) . . ?
N3 C41 C34 126.01(16) . . ?
N3 C41 C42 110.25(16) . . ?
C34 C41 C42 123.74(16) . . ?
C43 C42 C41 106.93(16) . . ?
C42 C43 C44 107.45(16) . . ?
N3 C44 C7 126.90(16) . . ?
N3 C44 C43 109.39(15) . . ?
C7 C44 C43 123.58(16) . . ?
C22 N1 C19 105.73(14) . . ?
C22 N1 Ni1 123.11(12) . . ?
C19 N1 Ni1 130.92(12) . . ?
C30 N2 C33 107.06(15) . . ?
C30 N2 Ni1 125.82(12) . . ?
C33 N2 Ni1 126.40(12) . . ?
C41 N3 C44 105.83(14) . . ?
C41 N3 Ni1 123.52(12) . . ?
C44 N3 Ni1 130.65(12) . . ?
C8 S1 C11 93.02(9) . . ?
C8 S1 Ni1 108.14(6) . . ?
C11 S1 Ni1 107.42(6) . . ?
N2 Ni1 N1 91.98(6) . . ?
N2 Ni1 N3 91.10(6) . . ?
N1 Ni1 N3 161.09(6) . . ?
N2 Ni1 Cl1 114.30(5) . . ?
N1 Ni1 Cl1 97.14(5) . . ?
N3 Ni1 Cl1 98.57(4) . . ?
N2 Ni1 S1 148.39(5) . . ?
N1 Ni1 S1 83.32(4) . . ?
N3 Ni1 S1 84.31(4) . . ?
Cl1 Ni1 S1 97.309(19) . . ?
C49 C45 O1 106.4(11) . . ?
C47 C46 C50 100.5(10) . . ?
C48 C47 C46 106.1(9) . . ?
O1 C48 C47 105.4(6) . . ?
C50 O1 C48 107.7(8) . . ?
C52 O1 C45 105.5(8) . . ?
C45 C49 C51 102.9(10) . . ?
C49 C51 C52 96.2(11) . . ?
O1 C50 C46 107.5(12) . . ?
O1 C52 C51 106.4(11) . . ?

loop_
_geom_bond_atom_site_label_1
_geom_bond_atom_site_label_2
_geom_bond_distance
_geom_bond_site_symmetry_2
_geom_bond_publ_flag
C1 C2 1.401(3) . ?
C1 C6 1.408(3) . ?
C2 C3 1.396(4) . ?
C3 C4 1.398(3) . ?
C4 C5 1.401(3) . ?
C5 C6 1.412(3) . ?
C6 C7 1.494(2) . ?
C7 C8 1.410(3) . ?
C7 C44 1.426(3) . ?
C8 C9 1.419(3) . ?
C8 S1 1.7417(18) . ?
C9 C10 1.386(3) . ?
C10 C11 1.416(3) . ?
C11 C12 1.408(2) . ?
C11 S1 1.7514(18) . ?
C12 C19 1.422(2) . ?
C12 C13 1.497(2) . ?
C13 C14 1.405(3) . ?
C13 C18 1.411(3) . ?
C14 C15 1.399(3) . ?
C15 C16 1.398(3) . ?
C16 C17 1.391(3) . ?
C17 C18 1.399(3) . ?
C19 N1 1.389(2) . ?
C19 C20 1.458(2) . ?
C20 C21 1.360(3) . ?
C21 C22 1.455(2) . ?
C22 N1 1.384(2) . ?
C22 C23 1.407(2) . ?
C23 C30 1.412(2) . ?
C23 C24 1.508(2) . ?
C24 C29 1.400(3) . ?
C24 C25 1.402(3) . ?
C25 C26 1.399(3) . ?
C26 C27 1.393(3) . ?
C27 C28 1.394(3) . ?
C28 C29 1.402(3) . ?
C30 N2 1.375(2) . ?
C30 C31 1.445(2) . ?
C31 C32 1.361(3) . ?
C32 C33 1.451(3) . ?
C33 N2 1.381(2) . ?
C33 C34 1.409(3) . ?
C34 C41 1.419(2) . ?
C34 C35 1.502(2) . ?
C35 C40 1.402(3) . ?
C35 C36 1.405(3) . ?
C36 C37 1.402(3) . ?
C37 C38 1.393(3) . ?
C38 C39 1.392(3) . ?
C39 C40 1.401(3) . ?
C41 N3 1.381(2) . ?
C41 C42 1.452(2) . ?
C42 C43 1.353(3) . ?
C43 C44 1.456(2) . ?
C44 N3 1.393(2) . ?
N1 Ni1 2.1007(15) . ?
N2 Ni1 1.9831(16) . ?
N3 Ni1 2.1008(15) . ?
S1 Ni1 2.3073(6) . ?
Cl1 Ni1 2.2904(6) . ?
C45 C49 1.443(16) . ?
C45 O1 1.498(16) . ?
C46 C47 1.528(13) . ?
C46 C50 1.552(18) . ?
C47 C48 1.506(12) . ?
C48 O1 1.422(9) . ?
O1 C50 1.34(2) . ?
O1 C52 1.440(14) . ?
C49 C51 1.540(19) . ?
C51 C52 1.559(19) . ?

loop_
_geom_torsion_atom_site_label_1
_geom_torsion_atom_site_label_2
_geom_torsion_atom_site_label_3
_geom_torsion_atom_site_label_4
_geom_torsion
_geom_torsion_site_symmetry_1
_geom_torsion_site_symmetry_2
_geom_torsion_site_symmetry_3
_geom_torsion_site_symmetry_4
_geom_torsion_publ_flag
C6 C1 C2 C3 0.8(3) . . . . ?
C1 C2 C3 C4 0.3(3) . . . . ?
C2 C3 C4 C5 -1.1(3) . . . . ?
C3 C4 C5 C6 0.8(3) . . . . ?
C2 C1 C6 C5 -1.2(3) . . . . ?
C2 C1 C6 C7 176.48(18) . . . . ?
C4 C5 C6 C1 0.4(3) . . . . ?
C4 C5 C6 C7 -177.23(18) . . . . ?
C1 C6 C7 C8 -44.1(3) . . . . ?
C5 C6 C7 C8 133.52(19) . . . . ?
C1 C6 C7 C44 140.94(19) . . . . ?
C5 C6 C7 C44 -41.5(3) . . . . ?
C44 C7 C8 C9 154.6(2) . . . . ?
C6 C7 C8 C9 -20.2(3) . . . . ?
C44 C7 C8 S1 -21.0(3) . . . . ?
C6 C7 C8 S1 164.27(14) . . . . ?
C7 C8 C9 C10 -168.28(19) . . . . ?
S1 C8 C9 C10 7.6(2) . . . . ?
C8 C9 C10 C11 0.5(3) . . . . ?
C9 C10 C11 C12 167.90(19) . . . . ?
C9 C10 C11 S1 -8.3(2) . . . . ?
C10 C11 C12 C19 -155.7(2) . . . . ?
S1 C11 C12 C19 20.1(2) . . . . ?
C10 C11 C12 C13 21.4(3) . . . . ?
S1 C11 C12 C13 -162.79(13) . . . . ?
C11 C12 C13 C14 -133.41(19) . . . . ?
C19 C12 C13 C14 43.9(2) . . . . ?
C11 C12 C13 C18 46.7(2) . . . . ?
C19 C12 C13 C18 -136.03(18) . . . . ?
C18 C13 C14 C15 2.1(3) . . . . ?
C12 C13 C14 C15 -177.83(17) . . . . ?
C13 C14 C15 C16 -1.2(3) . . . . ?
C14 C15 C16 C17 -0.5(3) . . . . ?
C15 C16 C17 C18 1.3(3) . . . . ?
C16 C17 C18 C13 -0.4(3) . . . . ?
C14 C13 C18 C17 -1.3(3) . . . . ?
C12 C13 C18 C17 178.63(17) . . . . ?
C11 C12 C19 N1 13.5(3) . . . . ?
C13 C12 C19 N1 -163.57(17) . . . . ?
C11 C12 C19 C20 -168.76(18) . . . . ?
C13 C12 C19 C20 14.1(3) . . . . ?
N1 C19 C20 C21 1.4(2) . . . . ?
C12 C19 C20 C21 -176.63(17) . . . . ?
C19 C20 C21 C22 0.0(2) . . . . ?
C20 C21 C22 N1 -1.4(2) . . . . ?
C20 C21 C22 C23 176.31(17) . . . . ?
N1 C22 C23 C30 -2.3(3) . . . . ?
C21 C22 C23 C30 -179.56(18) . . . . ?
N1 C22 C23 C24 179.58(16) . . . . ?
C21 C22 C23 C24 2.3(3) . . . . ?
C22 C23 C24 C29 -97.5(2) . . . . ?
C30 C23 C24 C29 84.2(2) . . . . ?
C22 C23 C24 C25 88.0(2) . . . . ?
C30 C23 C24 C25 -90.4(2) . . . . ?
C29 C24 C25 C26 -0.9(3) . . . . ?
C23 C24 C25 C26 173.76(18) . . . . ?
C24 C25 C26 C27 0.7(3) . . . . ?
C25 C26 C27 C28 0.3(3) . . . . ?
C26 C27 C28 C29 -0.9(3) . . . . ?
C25 C24 C29 C28 0.2(3) . . . . ?
C23 C24 C29 C28 -174.33(17) . . . . ?
C27 C28 C29 C24 0.7(3) . . . . ?
C22 C23 C30 N2 -5.2(3) . . . . ?
C24 C23 C30 N2 173.01(17) . . . . ?
C22 C23 C30 C31 177.07(18) . . . . ?
C24 C23 C30 C31 -4.7(3) . . . . ?
N2 C30 C31 C32 -1.3(2) . . . . ?
C23 C30 C31 C32 176.77(18) . . . . ?
C30 C31 C32 C33 -1.2(2) . . . . ?
C31 C32 C33 N2 3.3(2) . . . . ?
C31 C32 C33 C34 -172.89(18) . . . . ?
N2 C33 C34 C41 1.8(3) . . . . ?
C32 C33 C34 C41 177.37(17) . . . . ?
N2 C33 C34 C35 -174.90(17) . . . . ?
C32 C33 C34 C35 0.7(3) . . . . ?
C33 C34 C35 C40 60.2(2) . . . . ?
C41 C34 C35 C40 -116.70(19) . . . . ?
C33 C34 C35 C36 -118.8(2) . . . . ?
C41 C34 C35 C36 64.3(2) . . . . ?
C40 C35 C36 C37 0.5(3) . . . . ?
C34 C35 C36 C37 179.57(17) . . . . ?
C35 C36 C37 C38 -0.5(3) . . . . ?
C36 C37 C38 C39 0.0(3) . . . . ?
C37 C38 C39 C40 0.5(3) . . . . ?
C38 C39 C40 C35 -0.5(3) . . . . ?
C36 C35 C40 C39 0.0(3) . . . . ?
C34 C35 C40 C39 -179.05(17) . . . . ?
C33 C34 C41 N3 9.1(3) . . . . ?
C35 C34 C41 N3 -174.17(16) . . . . ?
C33 C34 C41 C42 -170.32(17) . . . . ?
C35 C34 C41 C42 6.4(3) . . . . ?
N3 C41 C42 C43 2.0(2) . . . . ?
C34 C41 C42 C43 -178.47(17) . . . . ?
C41 C42 C43 C44 0.5(2) . . . . ?
C8 C7 C44 N3 -17.6(3) . . . . ?
C6 C7 C44 N3 157.10(17) . . . . ?
C8 C7 C44 C43 166.96(18) . . . . ?
C6 C7 C44 C43 -18.3(3) . . . . ?
C42 C43 C44 N3 -2.7(2) . . . . ?
C42 C43 C44 C7 173.38(17) . . . . ?
C23 C22 N1 C19 -175.42(17) . . . . ?
C21 C22 N1 C19 2.18(19) . . . . ?
C23 C22 N1 Ni1 -0.4(2) . . . . ?
C21 C22 N1 Ni1 177.22(12) . . . . ?
C12 C19 N1 C22 175.76(17) . . . . ?
C20 C19 N1 C22 -2.19(19) . . . . ?
C12 C19 N1 Ni1 1.3(3) . . . . ?
C20 C19 N1 Ni1 -176.69(12) . . . . ?
C23 C30 N2 C33 -174.70(18) . . . . ?
C31 C30 N2 C33 3.3(2) . . . . ?
C23 C30 N2 Ni1 14.6(3) . . . . ?
C31 C30 N2 Ni1 -167.42(13) . . . . ?
C34 C33 N2 C30 172.13(17) . . . . ?
C32 C33 N2 C30 -4.0(2) . . . . ?
C34 C33 N2 Ni1 -17.2(3) . . . . ?
C32 C33 N2 Ni1 166.62(13) . . . . ?
C34 C41 N3 C44 176.85(17) . . . . ?
C42 C41 N3 C44 -3.63(19) . . . . ?
C34 C41 N3 Ni1 -3.7(2) . . . . ?
C42 C41 N3 Ni1 175.83(11) . . . . ?
C7 C44 N3 C41 -172.08(17) . . . . ?
C43 C44 N3 C41 3.89(19) . . . . ?
C7 C44 N3 Ni1 8.5(3) . . . . ?
C43 C44 N3 Ni1 -175.52(12) . . . . ?
C7 C8 S1 C11 165.95(16) . . . . ?
C9 C8 S1 C11 -10.48(15) . . . . ?
C7 C8 S1 Ni1 56.51(16) . . . . ?
C9 C8 S1 Ni1 -119.92(12) . . . . ?
C12 C11 S1 C8 -165.96(15) . . . . ?
C10 C11 S1 C8 10.69(15) . . . . ?
C12 C11 S1 Ni1 -55.88(16) . . . . ?
C10 C11 S1 Ni1 120.77(12) . . . . ?
C50 C46 C47 C48 -5.5(15) . . . . ?
C46 C47 C48 O1 -14.9(13) . . . . ?
C47 C48 O1 C50 33.0(13) . . . . ?
C49 C45 O1 C52 11.2(14) . . . . ?
O1 C45 C49 C51 -37.4(15) . . . . ?
C45 C49 C51 C52 46.0(14) . . . . ?
C48 O1 C50 C46 -37.5(16) . . . . ?
C47 C46 C50 O1 25.9(17) . . . . ?
C45 O1 C52 C51 19.3(14) . . . . ?
C49 C51 C52 O1 -39.9(13) . . . . ?
